data_7237544
loop_
_publ_author_name
'Gesevi\<cius, Donatas'
'Neels, Antonia'
'Duch\^ene, L\'eo'
'Hack, Erwin'
'Heier, Jakob'
'N\"uesch, Frank'

_publ_section_title
;
 Physical vapour deposition of cyanine salts and their first application
 in organic electronic devices
;
_journal_issue 2
_journal_name_full 'Journal of Materials Chemistry C'
_journal_page_first 414
_journal_paper_doi 10.1039/C8TC05286G
_journal_volume 7
_journal_year 2019
_chemical_formula_sum 'C29 H33 F6 N3 O4 S2'
_chemical_formula_weight 665.70
_space_group_crystal_system orthorhombic
_space_group_IT_number 19
_space_group_name_Hall 'P 2ac 2ab'
_space_group_name_H-M_alt 'P 21 21 21'
_atom_sites_solution_hydrogens geom
_audit_creation_method SHELXL-2014/7
_audit_update_record
;
2018-04-01 deposited with the CCDC.
2018-11-05 downloaded from the CCDC.
;
_cell_angle_alpha 90
_cell_angle_beta 90
_cell_angle_gamma 90
_cell_formula_units_Z 4
_cell_length_a 10.2584(4)
_cell_length_b 16.0405(5)
_cell_length_c 18.8625(8)
_cell_measurement_reflns_used 66060
_cell_measurement_temperature 173(2)
_cell_measurement_theta_max 29.58
_cell_measurement_theta_min 1.67
_cell_volume 3103.8(2)
_computing_cell_refinement 'STOE X-AREA'
_computing_data_collection 'STOE X-AREA'
_computing_data_reduction 'STOE X-RED'
_computing_structure_refinement 'SHELXL-2014/7 (Sheldrick, 2014)'
_diffrn_ambient_temperature 173(2)
_diffrn_detector_area_resol_mean 6.67
_diffrn_measured_fraction_theta_full 1.000
_diffrn_measured_fraction_theta_max 0.991
_diffrn_measurement_device_type 'STOE IPDS 2'
_diffrn_measurement_method 'rotation method'
_diffrn_radiation_type MoK\a
_diffrn_radiation_wavelength 0.71073
_diffrn_reflns_av_R_equivalents 0.1395
_diffrn_reflns_av_unetI/netI 0.0561
_diffrn_reflns_Laue_measured_fraction_full 1.000
_diffrn_reflns_Laue_measured_fraction_max 0.991
_diffrn_reflns_limit_h_max 14
_diffrn_reflns_limit_h_min -14
_diffrn_reflns_limit_k_max 21
_diffrn_reflns_limit_k_min -22
_diffrn_reflns_limit_l_max 25
_diffrn_reflns_limit_l_min -25
_diffrn_reflns_number 60361
_diffrn_reflns_point_group_measured_fraction_full 1.000
_diffrn_reflns_point_group_measured_fraction_max 0.989
_diffrn_reflns_theta_full 25.242
_diffrn_reflns_theta_max 29.279
_diffrn_reflns_theta_min 1.666
_diffrn_source 'sealed X-ray tube, 12 x 0.4 mm long-fine focus'
_exptl_absorpt_coefficient_mu 0.247
_exptl_absorpt_correction_type none
_exptl_crystal_colour red
_exptl_crystal_density_diffrn 1.425
_exptl_crystal_description prism
_exptl_crystal_F_000 1384
_exptl_crystal_size_max 0.500
_exptl_crystal_size_mid 0.450
_exptl_crystal_size_min 0.400
_refine_diff_density_max 0.332
_refine_diff_density_min -0.411
_refine_diff_density_rms 0.053
_refine_ls_abs_structure_details
; 
 Flack x determined using 3176 quotients [(I+)-(I-)]/[(I+)+(I-)] 
 (Parsons, Flack and Wagner, Acta Cryst. B69 (2013) 249-259). 
;
_refine_ls_abs_structure_Flack 0.03(4)
_refine_ls_extinction_coef 0.0041(8)
_refine_ls_extinction_expression Fc^*^=kFc[1+0.001xFc^2^\l^3^/sin(2\q)]^-1/4^
_refine_ls_extinction_method 'SHELXL-2014/7 (Sheldrick 2014'
_refine_ls_goodness_of_fit_ref 1.062
_refine_ls_hydrogen_treatment constr
_refine_ls_matrix_type full
_refine_ls_number_parameters 402
_refine_ls_number_reflns 8373
_refine_ls_number_restraints 0
_refine_ls_restrained_S_all 1.062
_refine_ls_R_factor_all 0.0434
_refine_ls_R_factor_gt 0.0387
_refine_ls_shift/su_max 0.000
_refine_ls_shift/su_mean 0.000
_refine_ls_structure_factor_coef Fsqd
_refine_ls_weighting_details 'w=1/[\s^2^(Fo^2^)+(0.0424P)^2^+0.6859P] where P=(Fo^2^+2Fc^2^)/3'
_refine_ls_weighting_scheme calc
_refine_ls_wR_factor_gt 0.1007
_refine_ls_wR_factor_ref 0.1072
_reflns_Friedel_coverage 0.796
_reflns_Friedel_fraction_full 1.000
_reflns_Friedel_fraction_max 0.988
_reflns_number_gt 7685
_reflns_number_total 8373
_reflns_threshold_expression 'I > 2\s(I)'
_cod_data_source_file c8tc05286g2.cif
_cod_data_source_block Cy3TFSI
_cod_database_code 7237544
_shelx_shelxl_version_number 2014/7
_shelx_space_group_comment
; 
The symmetry employed for this shelxl refinement is uniquely defined 
by the following loop, which should always be used as a source of 
symmetry information in preference to the above space-group names. 
They are only intended as comments. 
;
_shelx_estimated_absorpt_t_min 0.886
_shelx_estimated_absorpt_t_max 0.908

loop_
_space_group_symop_operation_xyz
'x, y, z'
'-x+1/2, -y, z+1/2'
'x+1/2, -y+1/2, -z'
'-x, y+1/2, -z+1/2'

loop_
_atom_site_label
_atom_site_type_symbol
_atom_site_fract_x
_atom_site_fract_y
_atom_site_fract_z
_atom_site_U_iso_or_equiv
_atom_site_adp_type
_atom_site_occupancy
_atom_site_site_symmetry_order
_atom_site_calc_flag
_atom_site_refinement_flags_posn
_atom_site_refinement_flags_adp
_atom_site_refinement_flags_occupancy
_atom_site_disorder_assembly
_atom_site_disorder_group
C1 C -0.3150(3) 1.25148(15) 0.08154(14) 0.0364(5) Uani 1 1 d . . . . .
C2 C -0.3006(3) 1.33744(15) 0.08407(16) 0.0430(6) Uani 1 1 d . . . . .
H2A H -0.2608 1.3646 0.1232 0.052 Uiso 1 1 calc R U . . .
C3 C -0.3479(3) 1.38169(16) 0.02582(17) 0.0432(6) Uani 1 1 d . . . . .
H3A H -0.3396 1.4407 0.0251 0.052 Uiso 1 1 calc R U . . .
C4 C -0.4068(3) 1.34180(17) -0.03100(16) 0.0438(6) Uani 1 1 d . . . . .
H4A H -0.4388 1.3737 -0.0697 0.053 Uiso 1 1 calc R U . . .
C5 C -0.4196(3) 1.25544(17) -0.03191(14) 0.0390(6) Uani 1 1 d . . . . .
H5A H -0.4596 1.2280 -0.0709 0.047 Uiso 1 1 calc R U . . .
C6 C -0.3730(2) 1.21055(14) 0.02522(13) 0.0300(5) Uani 1 1 d . . . . .
C7 C -0.3767(2) 1.11796(14) 0.04004(12) 0.0282(4) Uani 1 1 d . . . . .
C8 C -0.3165(3) 1.11433(14) 0.11398(13) 0.0334(5) Uani 1 1 d . . . . .
C9 C -0.2974(3) 1.04562(14) 0.15726(13) 0.0338(5) Uani 1 1 d . . . . .
H9A H -0.2558 1.0544 0.2016 0.041 Uiso 1 1 calc R U . . .
C10 C -0.3347(2) 0.96497(13) 0.14046(12) 0.0289(4) Uani 1 1 d . . . . .
H10A H -0.3727 0.9549 0.0953 0.035 Uiso 1 1 calc R U . . .
C11 C -0.3191(2) 0.89795(13) 0.18672(12) 0.0287(4) Uani 1 1 d . . . . .
H11A H -0.2783 0.9087 0.2310 0.034 Uiso 1 1 calc R U . . .
C12 C -0.3582(2) 0.81715(13) 0.17322(11) 0.0259(4) Uani 1 1 d . . . . .
C13 C -0.4281(3) 0.78312(14) 0.10739(12) 0.0288(4) Uani 1 1 d . . . . .
C14 C -0.4526(3) 0.69355(14) 0.12903(13) 0.0312(5) Uani 1 1 d . . . . .
C15 C -0.5174(3) 0.62985(16) 0.09460(15) 0.0402(6) Uani 1 1 d . . . . .
H15A H -0.5537 0.6382 0.0488 0.048 Uiso 1 1 calc R U . . .
C16 C -0.5285(3) 0.55314(17) 0.12857(17) 0.0440(6) Uani 1 1 d . . . . .
H16A H -0.5723 0.5085 0.1055 0.053 Uiso 1 1 calc R U . . .
C17 C -0.4765(3) 0.54106(15) 0.19535(17) 0.0404(6) Uani 1 1 d . . . . .
H17A H -0.4858 0.4882 0.2175 0.049 Uiso 1 1 calc R U . . .
C18 C -0.4110(3) 0.60432(14) 0.23098(15) 0.0353(5) Uani 1 1 d . . . . .
H18A H -0.3755 0.5961 0.2770 0.042 Uiso 1 1 calc R U . . .
C19 C -0.4000(2) 0.67988(13) 0.19600(13) 0.0286(4) Uani 1 1 d . . . . .
C20 C -0.1861(5) 1.2102(2) 0.1928(2) 0.0344(5) Uani 0.6 1 d . . P A 1
H20A H -0.1384 1.2630 0.1850 0.041 Uiso 0.6 1 calc R U P A 1
H20B H -0.1213 1.1653 0.2005 0.041 Uiso 0.6 1 calc R U P A 1
C21 C -0.2719(5) 1.2182(3) 0.2578(2) 0.0344(5) Uani 0.6 1 d . . P A 1
H21A H -0.3168 1.1653 0.2665 0.041 Uiso 0.6 1 calc R U P A 1
H21B H -0.3365 1.2623 0.2500 0.041 Uiso 0.6 1 calc R U P A 1
H21C H -0.2180 1.2323 0.2990 0.041 Uiso 0.6 1 calc R U P A 1
C20B C -0.2610(7) 1.2180(4) 0.2106(3) 0.0344(5) Uani 0.4 1 d . . P B 2
H20C H -0.2947 1.1778 0.2459 0.041 Uiso 0.4 1 calc R U P B 2
H20D H -0.2958 1.2738 0.2227 0.041 Uiso 0.4 1 calc R U P B 2
C21B C -0.1116(7) 1.2199(4) 0.2140(3) 0.0344(5) Uani 0.4 1 d . . P B 2
H21D H -0.0769 1.1664 0.1973 0.041 Uiso 0.4 1 calc R U P B 2
H21E H -0.0837 1.2295 0.2630 0.041 Uiso 0.4 1 calc R U P B 2
H21F H -0.0788 1.2649 0.1837 0.041 Uiso 0.4 1 calc R U P B 2
C22 C -0.5189(3) 1.08727(15) 0.03799(14) 0.0345(5) Uani 1 1 d . . . . .
H22A H -0.5555 1.0974 -0.0092 0.041 Uiso 1 1 calc R U . . .
H22B H -0.5701 1.1174 0.0735 0.041 Uiso 1 1 calc R U . . .
H22C H -0.5214 1.0274 0.0484 0.041 Uiso 1 1 calc R U . . .
C23 C -0.2895(3) 1.07068(16) -0.01302(13) 0.0363(5) Uani 1 1 d . . . . .
H23A H -0.1994 1.0904 -0.0087 0.044 Uiso 1 1 calc R U . . .
H23B H -0.3208 1.0808 -0.0614 0.044 Uiso 1 1 calc R U . . .
H23C H -0.2929 1.0108 -0.0028 0.044 Uiso 1 1 calc R U . . .
C24 C -0.5582(3) 0.82710(16) 0.09273(16) 0.0395(6) Uani 1 1 d . . . . .
H24A H -0.5415 0.8835 0.0751 0.047 Uiso 1 1 calc R U . . .
H24B H -0.6090 0.8303 0.1367 0.047 Uiso 1 1 calc R U . . .
H24C H -0.6073 0.7956 0.0571 0.047 Uiso 1 1 calc R U . . .
C25 C -0.3367(4) 0.78623(17) 0.04248(14) 0.0448(7) Uani 1 1 d . . . . .
H25A H -0.3781 0.7577 0.0024 0.054 Uiso 1 1 calc R U . . .
H25B H -0.2543 0.7585 0.0540 0.054 Uiso 1 1 calc R U . . .
H25C H -0.3197 0.8445 0.0298 0.054 Uiso 1 1 calc R U . . .
C26 C -0.2754(3) 0.76025(16) 0.28849(13) 0.0350(5) Uani 1 1 d . . . . .
H26A H -0.2042 0.8018 0.2855 0.042 Uiso 1 1 calc R U . . .
H26B H -0.2363 0.7057 0.3009 0.042 Uiso 1 1 calc R U . . .
C27 C -0.3699(3) 0.7858(2) 0.34582(15) 0.0477(7) Uani 1 1 d . . . . .
H27A H -0.4449 0.7479 0.3457 0.057 Uiso 1 1 calc R U . . .
H27B H -0.3999 0.8429 0.3370 0.057 Uiso 1 1 calc R U . . .
H27C H -0.3265 0.7833 0.3920 0.057 Uiso 1 1 calc R U . . .
C28 C -0.0531(3) 0.4015(2) 0.36411(17) 0.0460(7) Uani 1 1 d . . . . .
C29 C -0.0723(3) 0.56919(17) 0.13278(14) 0.0396(6) Uani 1 1 d . . . . .
F1 F -0.1324(2) 0.35555(15) 0.40379(12) 0.0736(7) Uani 1 1 d . . . . .
F2 F 0.0214(2) 0.34952(13) 0.32688(14) 0.0682(6) Uani 1 1 d . . . . .
F3 F 0.0232(2) 0.44564(16) 0.40688(11) 0.0650(6) Uani 1 1 d . . . . .
F4 F -0.1924(2) 0.54258(15) 0.12237(11) 0.0634(5) Uani 1 1 d . . . . .
F5 F -0.0793(3) 0.64555(11) 0.15876(11) 0.0661(6) Uani 1 1 d . . . . .
F6 F -0.0122(2) 0.57344(13) 0.07020(8) 0.0583(5) Uani 1 1 d . . . . .
N1 N -0.2661(4) 1.1906(3) 0.1295(3) 0.0344(5) Uani 0.6 1 d . . P A 1
N1B N -0.3061(7) 1.1939(5) 0.1394(4) 0.0344(5) Uani 0.4 1 d . . P B 2
N2 N -0.3401(2) 0.75391(11) 0.21953(10) 0.0270(4) Uani 1 1 d . . . . .
N3 N -0.0401(3) 0.51949(14) 0.26631(11) 0.0409(5) Uani 1 1 d . . . . .
O1 O -0.2149(2) 0.52242(13) 0.35400(11) 0.0479(5) Uani 1 1 d . . . . .
O2 O -0.2244(2) 0.41294(12) 0.26348(10) 0.0394(4) Uani 1 1 d . . . . .
O3 O 0.1478(2) 0.52922(16) 0.18756(11) 0.0547(6) Uani 1 1 d . . . . .
O4 O -0.0071(2) 0.41751(11) 0.16353(10) 0.0447(5) Uani 1 1 d . . . . .
S1 S -0.14915(6) 0.46863(4) 0.30584(3) 0.03129(13) Uani 1 1 d . . . . .
S2 S 0.01817(6) 0.49851(4) 0.19106(3) 0.03272(14) Uani 1 1 d . . . . .

loop_
_atom_site_aniso_label
_atom_site_aniso_U_11
_atom_site_aniso_U_22
_atom_site_aniso_U_33
_atom_site_aniso_U_23
_atom_site_aniso_U_13
_atom_site_aniso_U_12
C1 0.0465(14) 0.0279(10) 0.0347(12) 0.0038(9) -0.0050(11) -0.0054(10)
C2 0.0573(17) 0.0281(11) 0.0435(14) 0.0026(10) -0.0034(13) -0.0070(11)
C3 0.0473(15) 0.0292(11) 0.0531(16) 0.0108(11) 0.0052(13) -0.0016(11)
C4 0.0462(15) 0.0403(13) 0.0448(15) 0.0165(11) -0.0021(13) 0.0004(12)
C5 0.0444(15) 0.0394(12) 0.0331(12) 0.0083(10) -0.0040(11) -0.0010(11)
C6 0.0317(12) 0.0303(10) 0.0281(11) 0.0022(8) 0.0012(9) -0.0025(9)
C7 0.0322(11) 0.0292(10) 0.0232(9) 0.0007(8) -0.0022(8) -0.0014(8)
C8 0.0446(14) 0.0274(10) 0.0282(11) 0.0003(9) -0.0062(10) -0.0050(9)
C9 0.0448(14) 0.0282(10) 0.0285(11) 0.0002(9) -0.0094(10) -0.0043(9)
C10 0.0328(11) 0.0275(10) 0.0265(10) -0.0007(8) -0.0037(8) -0.0013(9)
C11 0.0333(11) 0.0266(9) 0.0263(10) -0.0007(8) -0.0046(9) -0.0016(8)
C12 0.0258(10) 0.0267(9) 0.0252(9) -0.0004(7) 0.0007(8) 0.0009(8)
C13 0.0355(12) 0.0268(9) 0.0241(10) -0.0024(8) -0.0004(9) -0.0016(9)
C14 0.0357(12) 0.0280(10) 0.0300(11) -0.0042(8) 0.0011(9) -0.0021(8)
C15 0.0478(15) 0.0355(12) 0.0374(12) -0.0065(10) -0.0047(12) -0.0065(11)
C16 0.0481(16) 0.0321(11) 0.0519(16) -0.0070(11) 0.0001(13) -0.0094(11)
C17 0.0433(14) 0.0262(10) 0.0518(15) 0.0028(11) 0.0040(13) -0.0032(10)
C18 0.0373(13) 0.0290(10) 0.0396(13) 0.0038(9) 0.0018(11) 0.0014(10)
C19 0.0283(10) 0.0263(9) 0.0311(10) -0.0005(8) 0.0023(9) 0.0002(8)
C20 0.0435(13) 0.0302(7) 0.0295(9) 0.0000(7) -0.0048(10) -0.0070(10)
C21 0.0435(13) 0.0302(7) 0.0295(9) 0.0000(7) -0.0048(10) -0.0070(10)
C20B 0.0435(13) 0.0302(7) 0.0295(9) 0.0000(7) -0.0048(10) -0.0070(10)
C21B 0.0435(13) 0.0302(7) 0.0295(9) 0.0000(7) -0.0048(10) -0.0070(10)
C22 0.0324(12) 0.0347(11) 0.0363(12) 0.0008(9) -0.0026(10) -0.0030(9)
C23 0.0411(14) 0.0352(11) 0.0324(11) -0.0027(10) 0.0042(10) 0.0006(10)
C24 0.0426(14) 0.0346(11) 0.0414(13) 0.0030(10) -0.0155(11) -0.0027(10)
C25 0.0657(19) 0.0393(12) 0.0294(12) -0.0053(10) 0.0118(13) -0.0074(13)
C26 0.0399(13) 0.0339(11) 0.0312(12) 0.0038(9) -0.0112(10) -0.0025(10)
C27 0.060(2) 0.0552(16) 0.0280(12) -0.0021(12) -0.0030(12) -0.0025(14)
C28 0.0360(14) 0.0576(17) 0.0444(15) 0.0211(13) -0.0030(12) -0.0065(12)
C29 0.0509(16) 0.0411(13) 0.0267(11) 0.0004(10) 0.0039(11) 0.0029(11)
F1 0.0528(12) 0.0962(16) 0.0717(13) 0.0564(13) -0.0044(11) -0.0159(11)
F2 0.0544(12) 0.0654(12) 0.0848(15) 0.0154(11) -0.0016(11) 0.0200(10)
F3 0.0519(11) 0.0984(15) 0.0448(9) 0.0166(10) -0.0159(9) -0.0157(11)
F4 0.0469(11) 0.0868(14) 0.0566(11) 0.0021(11) -0.0110(9) 0.0104(10)
F5 0.1073(19) 0.0381(9) 0.0527(11) 0.0006(8) 0.0052(12) 0.0140(10)
F6 0.0775(14) 0.0700(11) 0.0273(7) 0.0143(8) 0.0123(9) 0.0169(11)
N1 0.0435(13) 0.0302(7) 0.0295(9) 0.0000(7) -0.0048(10) -0.0070(10)
N1B 0.0435(13) 0.0302(7) 0.0295(9) 0.0000(7) -0.0048(10) -0.0070(10)
N2 0.0293(9) 0.0251(8) 0.0267(9) 0.0010(7) -0.0023(7) 0.0005(7)
N3 0.0616(15) 0.0385(11) 0.0226(9) -0.0011(8) 0.0009(9) -0.0172(10)
O1 0.0563(13) 0.0556(12) 0.0318(9) -0.0097(9) 0.0033(9) 0.0088(10)
O2 0.0409(10) 0.0401(9) 0.0372(9) -0.0012(8) -0.0022(8) -0.0085(8)
O3 0.0430(11) 0.0868(16) 0.0342(10) 0.0066(11) -0.0050(9) -0.0163(11)
O4 0.0642(14) 0.0359(9) 0.0339(9) -0.0026(7) 0.0082(10) 0.0001(9)
S1 0.0379(3) 0.0329(3) 0.0232(2) 0.0011(2) -0.0001(2) -0.0016(2)
S2 0.0386(3) 0.0375(3) 0.0220(2) 0.0018(2) -0.0007(2) -0.0047(2)

loop_
_atom_type_symbol
_atom_type_description
_atom_type_scat_dispersion_real
_atom_type_scat_dispersion_imag
_atom_type_scat_source
C C 0.0033 0.0016 'International Tables Vol C Tables 4.2.6.8 and 6.1.1.4'
H H 0.0000 0.0000 'International Tables Vol C Tables 4.2.6.8 and 6.1.1.4'
F F 0.0171 0.0103 'International Tables Vol C Tables 4.2.6.8 and 6.1.1.4'
N N 0.0061 0.0033 'International Tables Vol C Tables 4.2.6.8 and 6.1.1.4'
O O 0.0106 0.0060 'International Tables Vol C Tables 4.2.6.8 and 6.1.1.4'
S S 0.1246 0.1234 'International Tables Vol C Tables 4.2.6.8 and 6.1.1.4'

loop_
_geom_angle_atom_site_label_1
_geom_angle_atom_site_label_2
_geom_angle_atom_site_label_3
_geom_angle
C6 C1 C2 123.0(2)
C6 C1 N1 108.3(3)
C2 C1 N1 128.5(3)
C6 C1 N1B 107.9(3)
C2 C1 N1B 127.4(4)
C1 C2 C3 116.2(3)
C1 C2 H2A 121.9
C3 C2 H2A 121.9
C4 C3 C2 121.7(2)
C4 C3 H3A 119.1
C2 C3 H3A 119.1
C3 C4 C5 120.7(3)
C3 C4 H4A 119.7
C5 C4 H4A 119.7
C6 C5 C4 118.5(3)
C6 C5 H5A 120.8
C4 C5 H5A 120.8
C5 C6 C1 120.0(2)
C5 C6 C7 130.3(2)
C1 C6 C7 109.6(2)
C6 C7 C8 101.31(18)
C6 C7 C22 109.5(2)
C8 C7 C22 113.2(2)
C6 C7 C23 110.4(2)
C8 C7 C23 109.9(2)
C22 C7 C23 112.1(2)
N1 C8 C9 122.4(3)
N1B C8 C9 121.7(4)
N1 C8 C7 108.4(3)
N1B C8 C7 108.4(4)
C9 C8 C7 128.7(2)
C8 C9 C10 124.7(2)
C8 C9 H9A 117.7
C10 C9 H9A 117.7
C9 C10 C11 123.0(2)
C9 C10 H10A 118.5
C11 C10 H10A 118.5
C12 C11 C10 125.1(2)
C12 C11 H11A 117.4
C10 C11 H11A 117.4
N2 C12 C11 123.1(2)
N2 C12 C13 108.66(18)
C11 C12 C13 128.3(2)
C14 C13 C12 101.37(18)
C14 C13 C24 109.9(2)
C12 C13 C24 112.87(19)
C14 C13 C25 110.2(2)
C12 C13 C25 110.3(2)
C24 C13 C25 111.8(2)
C15 C14 C19 119.8(2)
C15 C14 C13 130.9(2)
C19 C14 C13 109.3(2)
C14 C15 C16 118.5(3)
C14 C15 H15A 120.8
C16 C15 H15A 120.8
C17 C16 C15 120.8(2)
C17 C16 H16A 119.6
C15 C16 H16A 119.6
C16 C17 C18 121.7(2)
C16 C17 H17A 119.2
C18 C17 H17A 119.2
C19 C18 C17 116.6(2)
C19 C18 H18A 121.7
C17 C18 H18A 121.7
C18 C19 C14 122.6(2)
C18 C19 N2 128.6(2)
C14 C19 N2 108.81(19)
N1 C20 C21 110.4(4)
N1 C20 H20A 109.6
C21 C20 H20A 109.6
N1 C20 H20B 109.6
C21 C20 H20B 109.6
H20A C20 H20B 108.1
C20 C21 H21A 109.5
C20 C21 H21B 109.5
H21A C21 H21B 109.5
C20 C21 H21C 109.5
H21A C21 H21C 109.5
H21B C21 H21C 109.5
N1B C20B C21B 110.8(6)
N1B C20B H20C 109.5
C21B C20B H20C 109.5
N1B C20B H20D 109.5
C21B C20B H20D 109.5
H20C C20B H20D 108.1
C20B C21B H21D 109.5
C20B C21B H21E 109.5
H21D C21B H21E 109.5
C20B C21B H21F 109.5
H21D C21B H21F 109.5
H21E C21B H21F 109.5
C7 C22 H22A 109.5
C7 C22 H22B 109.5
H22A C22 H22B 109.5
C7 C22 H22C 109.5
H22A C22 H22C 109.5
H22B C22 H22C 109.5
C7 C23 H23A 109.5
C7 C23 H23B 109.5
H23A C23 H23B 109.5
C7 C23 H23C 109.5
H23A C23 H23C 109.5
H23B C23 H23C 109.5
C13 C24 H24A 109.5
C13 C24 H24B 109.5
H24A C24 H24B 109.5
C13 C24 H24C 109.5
H24A C24 H24C 109.5
H24B C24 H24C 109.5
C13 C25 H25A 109.5
C13 C25 H25B 109.5
H25A C25 H25B 109.5
C13 C25 H25C 109.5
H25A C25 H25C 109.5
H25B C25 H25C 109.5
N2 C26 C27 111.3(2)
N2 C26 H26A 109.4
C27 C26 H26A 109.4
N2 C26 H26B 109.4
C27 C26 H26B 109.4
H26A C26 H26B 108.0
C26 C27 H27A 109.5
C26 C27 H27B 109.5
H27A C27 H27B 109.5
C26 C27 H27C 109.5
H27A C27 H27C 109.5
H27B C27 H27C 109.5
F1 C28 F3 108.3(3)
F1 C28 F2 107.5(3)
F3 C28 F2 108.4(3)
F1 C28 S1 109.6(2)
F3 C28 S1 111.7(2)
F2 C28 S1 111.2(2)
F4 C29 F5 107.7(3)
F4 C29 F6 108.5(2)
F5 C29 F6 107.8(2)
F4 C29 S2 111.3(2)
F5 C29 S2 112.2(2)
F6 C29 S2 109.2(2)
C8 N1 C1 110.3(4)
C8 N1 C20 125.0(4)
C1 N1 C20 124.2(4)
C8 N1B C1 109.3(5)
C8 N1B C20B 126.1(6)
C1 N1B C20B 123.1(6)
C12 N2 C19 111.69(19)
C12 N2 C26 125.75(19)
C19 N2 C26 122.43(19)
S1 N3 S2 125.87(14)
O1 S1 O2 118.73(14)
O1 S1 N3 108.99(13)
O2 S1 N3 116.40(11)
O1 S1 C28 103.24(15)
O2 S1 C28 105.08(14)
N3 S1 C28 101.97(14)
O3 S2 O4 118.07(15)
O3 S2 N3 108.85(14)
O4 S2 N3 117.02(12)
O3 S2 C29 103.41(14)
O4 S2 C29 104.70(13)
N3 S2 C29 102.47(13)

loop_
_geom_bond_atom_site_label_1
_geom_bond_atom_site_label_2
_geom_bond_distance
C1 C6 1.383(3)
C1 C2 1.388(3)
C1 N1 1.423(6)
C1 N1B 1.432(8)
C2 C3 1.395(4)
C2 H2A 0.9500
C3 C4 1.387(4)
C3 H3A 0.9500
C4 C5 1.391(4)
C4 H4A 0.9500
C5 C6 1.382(3)
C5 H5A 0.9500
C6 C7 1.512(3)
C7 C8 1.526(3)
C7 C22 1.540(3)
C7 C23 1.541(3)
C8 N1 1.360(5)
C8 N1B 1.368(8)
C8 C9 1.385(3)
C9 C10 1.386(3)
C9 H9A 0.9500
C10 C11 1.394(3)
C10 H10A 0.9500
C11 C12 1.380(3)
C11 H11A 0.9500
C12 N2 1.351(3)
C12 C13 1.534(3)
C13 C14 1.515(3)
C13 C24 1.535(4)
C13 C25 1.543(4)
C14 C15 1.381(3)
C14 C19 1.391(3)
C15 C16 1.392(4)
C15 H15A 0.9500
C16 C17 1.381(4)
C16 H16A 0.9500
C17 C18 1.390(4)
C17 H17A 0.9500
C18 C19 1.385(3)
C18 H18A 0.9500
C19 N2 1.408(3)
C20 N1 1.483(6)
C20 C21 1.515(6)
C20 H20A 0.9900
C20 H20B 0.9900
C21 H21A 0.9800
C21 H21B 0.9800
C21 H21C 0.9800
C20B N1B 1.473(9)
C20B C21B 1.534(10)
C20B H20C 0.9900
C20B H20D 0.9900
C21B H21D 0.9800
C21B H21E 0.9800
C21B H21F 0.9800
C22 H22A 0.9800
C22 H22B 0.9800
C22 H22C 0.9800
C23 H23A 0.9800
C23 H23B 0.9800
C23 H23C 0.9800
C24 H24A 0.9800
C24 H24B 0.9800
C24 H24C 0.9800
C25 H25A 0.9800
C25 H25B 0.9800
C25 H25C 0.9800
C26 N2 1.464(3)
C26 C27 1.510(4)
C26 H26A 0.9900
C26 H26B 0.9900
C27 H27A 0.9800
C27 H27B 0.9800
C27 H27C 0.9800
C28 F1 1.328(3)
C28 F3 1.329(4)
C28 F2 1.331(4)
C28 S1 1.827(3)
C29 F4 1.319(4)
C29 F5 1.321(3)
C29 F6 1.333(3)
C29 S2 1.832(3)
N3 S1 1.572(2)
N3 S2 1.577(2)
O1 S1 1.423(2)
O2 S1 1.4257(19)
O3 S2 1.420(2)
O4 S2 1.4231(19)

loop_
_geom_hbond_atom_site_label_D
_geom_hbond_atom_site_label_H
_geom_hbond_atom_site_label_A
_geom_hbond_distance_DH
_geom_hbond_distance_HA
_geom_hbond_distance_DA
_geom_hbond_angle_DHA
_geom_hbond_site_symmetry_A
C9 H9A O3 0.95 2.40 3.316(3) 161.7 4
C18 H18A O1 0.95 2.49 3.340(4) 148.3 .
C20B H20D O2 0.99 2.47 3.303(6) 141.3 1_565
C21B H21E F2 0.98 2.51 3.274(7) 134.2 1_565
C21B H21E F5 0.98 2.60 3.319(7) 129.9 4
C21B H21F O4 0.98 2.58 3.479(6) 151.8 1_565

loop_
_geom_torsion_atom_site_label_1
_geom_torsion_atom_site_label_2
_geom_torsion_atom_site_label_3
_geom_torsion_atom_site_label_4
_geom_torsion
C6 C1 C2 C3 -0.2(5)
N1 C1 C2 C3 173.7(3)
N1B C1 C2 C3 -163.1(4)
C1 C2 C3 C4 0.5(5)
C2 C3 C4 C5 -0.6(5)
C3 C4 C5 C6 0.3(5)
C4 C5 C6 C1 -0.1(4)
C4 C5 C6 C7 177.9(3)
C2 C1 C6 C5 0.0(4)
N1 C1 C6 C5 -174.9(3)
N1B C1 C6 C5 165.8(4)
C2 C1 C6 C7 -178.4(3)
N1 C1 C6 C7 6.7(3)
N1B C1 C6 C7 -12.6(4)
C5 C6 C7 C8 -176.2(3)
C1 C6 C7 C8 1.9(3)
C5 C6 C7 C22 -56.5(3)
C1 C6 C7 C22 121.7(2)
C5 C6 C7 C23 67.4(4)
C1 C6 C7 C23 -114.5(2)
C6 C7 C8 N1 -10.2(3)
C22 C7 C8 N1 -127.3(3)
C23 C7 C8 N1 106.5(3)
C6 C7 C8 N1B 10.0(4)
C22 C7 C8 N1B -107.1(4)
C23 C7 C8 N1B 126.8(4)
C6 C7 C8 C9 177.6(3)
C22 C7 C8 C9 60.5(4)
C23 C7 C8 C9 -65.6(4)
N1 C8 C9 C10 -172.9(3)
N1B C8 C9 C10 164.4(4)
C7 C8 C9 C10 -1.8(5)
C8 C9 C10 C11 -177.1(3)
C9 C10 C11 C12 178.0(3)
C10 C11 C12 N2 179.5(2)
C10 C11 C12 C13 -1.3(4)
N2 C12 C13 C14 4.0(2)
C11 C12 C13 C14 -175.2(2)
N2 C12 C13 C24 121.5(2)
C11 C12 C13 C24 -57.7(3)
N2 C12 C13 C25 -112.7(2)
C11 C12 C13 C25 68.1(3)
C12 C13 C14 C15 176.7(3)
C24 C13 C14 C15 57.1(4)
C25 C13 C14 C15 -66.5(4)
C12 C13 C14 C19 -1.7(3)
C24 C13 C14 C19 -121.3(2)
C25 C13 C14 C19 115.1(2)
C19 C14 C15 C16 0.2(4)
C13 C14 C15 C16 -178.1(3)
C14 C15 C16 C17 0.4(5)
C15 C16 C17 C18 -0.4(5)
C16 C17 C18 C19 -0.3(4)
C17 C18 C19 C14 0.9(4)
C17 C18 C19 N2 179.5(2)
C15 C14 C19 C18 -0.8(4)
C13 C14 C19 C18 177.8(2)
C15 C14 C19 N2 -179.7(2)
C13 C14 C19 N2 -1.1(3)
C9 C8 N1 C1 -172.2(3)
C7 C8 N1 C1 15.1(4)
C9 C8 N1 C20 0.1(6)
C7 C8 N1 C20 -172.7(4)
C6 C1 N1 C8 -13.9(4)
C2 C1 N1 C8 171.5(3)
C6 C1 N1 C20 173.8(4)
C2 C1 N1 C20 -0.8(6)
C21 C20 N1 C8 -77.2(5)
C21 C20 N1 C1 94.0(4)
C9 C8 N1B C1 173.1(3)
C7 C8 N1B C1 -18.2(5)
C9 C8 N1B C20B 7.0(9)
C7 C8 N1B C20B 175.7(6)
C6 C1 N1B C8 19.5(6)
C2 C1 N1B C8 -175.5(4)
C6 C1 N1B C20B -173.9(6)
C2 C1 N1B C20B -8.9(9)
C21B C20B N1B C8 82.4(8)
C21B C20B N1B C1 -81.8(8)
C11 C12 N2 C19 174.2(2)
C13 C12 N2 C19 -5.1(3)
C11 C12 N2 C26 -1.6(4)
C13 C12 N2 C26 179.1(2)
C18 C19 N2 C12 -174.8(2)
C14 C19 N2 C12 4.0(3)
C18 C19 N2 C26 1.2(4)
C14 C19 N2 C26 179.9(2)
C27 C26 N2 C12 86.9(3)
C27 C26 N2 C19 -88.5(3)
S2 N3 S1 O1 -154.81(19)
S2 N3 S1 O2 -17.2(3)
S2 N3 S1 C28 96.5(2)
F1 C28 S1 O1 64.8(3)
F3 C28 S1 O1 -55.2(2)
F2 C28 S1 O1 -176.5(2)
F1 C28 S1 O2 -60.3(3)
F3 C28 S1 O2 179.7(2)
F2 C28 S1 O2 58.4(2)
F1 C28 S1 N3 177.9(2)
F3 C28 S1 N3 57.8(2)
F2 C28 S1 N3 -63.4(2)
S1 N3 S2 O3 -152.3(2)
S1 N3 S2 O4 -15.2(3)
S1 N3 S2 C29 98.6(2)
F4 C29 S2 O3 171.5(2)
F5 C29 S2 O3 -67.7(2)
F6 C29 S2 O3 51.8(2)
F4 C29 S2 O4 47.2(2)
F5 C29 S2 O4 168.1(2)
F6 C29 S2 O4 -72.4(2)
F4 C29 S2 N3 -75.4(2)
F5 C29 S2 N3 45.4(2)
F6 C29 S2 N3 164.9(2)
